data_4022864
loop_
_publ_author_name
'Weike Su'
'Jiuxi Chen'
'Huayue Wu'
'Can Jin'

_publ_section_title
;
 A General and Efficient Method for the Selective Synthesis
 of \b-Hydroxy Sulfides and \b-Hydroxy Sulfoxides Catalyzed by
 Gallium(III) Triflate
;
_journal_name_full 'Journal of Organic Chemistry'
_journal_page_first 4524
_journal_page_last 4527
_journal_paper_doi 10.1021/jo0700124
_journal_volume 72
_journal_year 2007
_chemical_formula_moiety 'C9 H10 Cl F O2 S'
_chemical_formula_sum 'C9 H10 Cl F O2 S'
_chemical_formula_weight 236.68
_chemical_name_systematic
; 
 ? 
;
_space_group_IT_number 2
_symmetry_cell_setting triclinic
_symmetry_space_group_name_Hall '-P 1'
_symmetry_space_group_name_H-M 'P -1'
_atom_sites_solution_hydrogens geom
_atom_sites_solution_primary direct
_atom_sites_solution_secondary difmap
_audit_creation_method SHELXL-97
_cell_angle_alpha 75.975(4)
_cell_angle_beta 89.036(4)
_cell_angle_gamma 87.630(4)
_cell_formula_units_Z 2
_cell_length_a 5.7600(13)
_cell_length_b 7.7918(18)
_cell_length_c 12.005(3)
_cell_measurement_reflns_used 786
_cell_measurement_temperature 298(2)
_cell_measurement_theta_max 24.16
_cell_measurement_theta_min 3.49
_cell_volume 522.3(2)
_computing_cell_refinement 'SAINT (Bruker, 2002)'
_computing_data_collection 'SMART (Bruker, 2002)'
_computing_data_reduction SAINT
_computing_molecular_graphics 'SHELXTL(Bruker, 2002)'
_computing_publication_material SHELXL97
_computing_structure_refinement 'SHELXL97 (Sheldrick, 1997)'
_computing_structure_solution 'SHELXS97 (Sheldrick, 1997)'
_diffrn_ambient_temperature 298(2)
_diffrn_measured_fraction_theta_full 0.988
_diffrn_measured_fraction_theta_max 0.988
_diffrn_measurement_device_type 'Bruker APEX area-detector diffractometer'
_diffrn_measurement_method '\f and \w scan'
_diffrn_radiation_monochromator graphite
_diffrn_radiation_source 'fine-focus sealed tube'
_diffrn_radiation_type MoK\a
_diffrn_radiation_wavelength 0.71073
_diffrn_reflns_av_R_equivalents 0.0152
_diffrn_reflns_av_sigmaI/netI 0.0363
_diffrn_reflns_limit_h_max 6
_diffrn_reflns_limit_h_min -6
_diffrn_reflns_limit_k_max 9
_diffrn_reflns_limit_k_min -9
_diffrn_reflns_limit_l_max 12
_diffrn_reflns_limit_l_min -14
_diffrn_reflns_number 2768
_diffrn_reflns_theta_full 25.01
_diffrn_reflns_theta_max 25.01
_diffrn_reflns_theta_min 1.75
_diffrn_standards_number 0
_exptl_absorpt_coefficient_mu 0.550
_exptl_absorpt_correction_T_max 0.9369
_exptl_absorpt_correction_T_min 0.8933
_exptl_absorpt_correction_type multi-scan
_exptl_absorpt_process_details '(SADABS; Bruker, 2002)'
_exptl_crystal_colour Colorless
_exptl_crystal_density_diffrn 1.505
_exptl_crystal_density_method 'not measured'
_exptl_crystal_description Block
_exptl_crystal_F_000 244
_exptl_crystal_size_max 0.21
_exptl_crystal_size_mid 0.13
_exptl_crystal_size_min 0.12
_refine_diff_density_max 0.376
_refine_diff_density_min -0.226
_refine_diff_density_rms 0.060
_refine_ls_extinction_method none
_refine_ls_goodness_of_fit_ref 1.153
_refine_ls_hydrogen_treatment constr
_refine_ls_matrix_type full
_refine_ls_number_parameters 128
_refine_ls_number_reflns 1823
_refine_ls_number_restraints 0
_refine_ls_restrained_S_all 1.153
_refine_ls_R_factor_all 0.0756
_refine_ls_R_factor_gt 0.0631
_refine_ls_shift/su_max 0.000
_refine_ls_shift/su_mean 0.000
_refine_ls_structure_factor_coef Fsqd
_refine_ls_weighting_details 'calc w=1/[\s^2^(Fo^2^)+(0.0628P)^2^+0.1881P] where P=(Fo^2^+2Fc^2^)/3'
_refine_ls_weighting_scheme calc
_refine_ls_wR_factor_gt 0.1361
_refine_ls_wR_factor_ref 0.1434
_reflns_number_gt 1539
_reflns_number_total 1823
_reflns_threshold_expression I>2\s(I)
_cod_data_source_file jo0700124si20070104_110459.cif
_cod_data_source_block su6m
_cod_depositor_comments
;
The following automatic conversions were performed:
'_symmetry_cell_setting' value 'Triclinic' changed to 'triclinic'
according to '/home/saulius/struct/CIF-dictionaries/cif_core.dic'
dictionary named 'cif_core.dic' version 2.4.1 from
2010-06-29.

'_exptl_absorpt_correction_type' value 'Multi-scan' changed
to 'multi-scan' according to
'/home/saulius/struct/CIF-dictionaries/cif_core.dic' dictionary named
'cif_core.dic' version 2.4.1 from 2010-06-29.

Automatic conversion script
Id: cif_fix_enum 1527 2010-12-29 10:47:43Z saulius 
;
_cod_database_code 4022864

loop_
_symmetry_equiv_pos_as_xyz
'x, y, z'
'-x, -y, -z'

loop_
_atom_site_label
_atom_site_type_symbol
_atom_site_fract_x
_atom_site_fract_y
_atom_site_fract_z
_atom_site_U_iso_or_equiv
_atom_site_adp_type
_atom_site_occupancy
_atom_site_symmetry_multiplicity
_atom_site_calc_flag
_atom_site_refinement_flags
Cl1 Cl 0.1259(2) 0.36630(14) -0.29750(9) 0.0719(4) Uani 1 1 d .
S1 S 0.21175(15) 0.10054(12) 0.16014(8) 0.0483(3) Uani 1 1 d .
F1 F 0.7693(5) 0.2508(4) 0.5255(2) 0.0966(10) Uani 1 1 d .
O1 O 0.3186(5) -0.0649(3) 0.1346(2) 0.0578(7) Uani 1 1 d .
O2 O -0.0697(4) 0.2915(4) -0.0488(2) 0.0591(8) Uani 1 1 d .
H2 H -0.1441 0.2332 -0.0831 0.089 Uiso 1 1 calc R
C1 C 0.6427(8) 0.2185(6) 0.4397(3) 0.0620(11) Uani 1 1 d .
C2 C 0.7254(7) 0.0959(6) 0.3839(4) 0.0629(11) Uani 1 1 d .
H2A H 0.8670 0.0357 0.4044 0.075 Uiso 1 1 calc R
C3 C 0.5962(6) 0.0621(5) 0.2967(3) 0.0510(9) Uani 1 1 d .
H3 H 0.6496 -0.0214 0.2576 0.061 Uiso 1 1 calc R
C4 C 0.3889(6) 0.1523(5) 0.2680(3) 0.0437(8) Uani 1 1 d .
C5 C 0.3057(7) 0.2749(5) 0.3263(4) 0.0603(11) Uani 1 1 d .
H5 H 0.1623 0.3333 0.3076 0.072 Uiso 1 1 calc R
C6 C 0.4369(8) 0.3097(6) 0.4123(4) 0.0709(13) Uani 1 1 d .
H6 H 0.3859 0.3943 0.4510 0.085 Uiso 1 1 calc R
C7 C 0.2954(6) 0.2779(4) 0.0408(3) 0.0469(9) Uani 1 1 d .
H7A H 0.2547 0.3914 0.0572 0.056 Uiso 1 1 calc R
H7B H 0.4621 0.2711 0.0286 0.056 Uiso 1 1 calc R
C8 C 0.1702(6) 0.2612(5) -0.0657(3) 0.0456(9) Uani 1 1 d .
H8 H 0.1967 0.1408 -0.0756 0.055 Uiso 1 1 calc R
C9 C 0.2617(7) 0.3904(5) -0.1694(3) 0.0587(11) Uani 1 1 d .
H9A H 0.4283 0.3706 -0.1754 0.070 Uiso 1 1 calc R
H9B H 0.2326 0.5101 -0.1610 0.070 Uiso 1 1 calc R

loop_
_atom_site_aniso_label
_atom_site_aniso_U_11
_atom_site_aniso_U_22
_atom_site_aniso_U_33
_atom_site_aniso_U_23
_atom_site_aniso_U_13
_atom_site_aniso_U_12
Cl1 0.0936(8) 0.0583(7) 0.0617(7) -0.0112(5) -0.0189(6) 0.0103(6)
S1 0.0406(5) 0.0532(6) 0.0573(6) -0.0239(5) -0.0004(4) -0.0097(4)
F1 0.123(2) 0.113(2) 0.0631(17) -0.0317(16) -0.0250(16) -0.0371(19)
O1 0.0678(17) 0.0447(15) 0.0686(18) -0.0269(13) -0.0081(14) -0.0094(13)
O2 0.0438(14) 0.0628(18) 0.085(2) -0.0454(15) -0.0107(13) 0.0034(12)
C1 0.075(3) 0.063(3) 0.050(2) -0.014(2) -0.008(2) -0.027(2)
C2 0.061(2) 0.065(3) 0.061(3) -0.010(2) -0.011(2) -0.003(2)
C3 0.050(2) 0.051(2) 0.056(2) -0.0214(18) -0.0059(18) 0.0047(18)
C4 0.0420(18) 0.046(2) 0.046(2) -0.0167(17) 0.0014(16) -0.0087(16)
C5 0.058(2) 0.057(2) 0.075(3) -0.033(2) 0.000(2) 0.002(2)
C6 0.090(3) 0.071(3) 0.067(3) -0.043(2) 0.006(3) -0.015(3)
C7 0.0411(19) 0.042(2) 0.062(2) -0.0214(18) -0.0030(17) -0.0011(16)
C8 0.0439(19) 0.0379(19) 0.060(2) -0.0211(17) -0.0077(17) 0.0015(16)
C9 0.059(2) 0.051(2) 0.065(3) -0.012(2) -0.016(2) -0.0009(19)

loop_
_atom_type_symbol
_atom_type_description
_atom_type_scat_dispersion_real
_atom_type_scat_dispersion_imag
_atom_type_scat_source
C C 0.0033 0.0016 'International Tables Vol C Tables 4.2.6.8 and 6.1.1.4'
H H 0.0000 0.0000 'International Tables Vol C Tables 4.2.6.8 and 6.1.1.4'
O O 0.0106 0.0060 'International Tables Vol C Tables 4.2.6.8 and 6.1.1.4'
F F 0.0171 0.0103 'International Tables Vol C Tables 4.2.6.8 and 6.1.1.4'
S S 0.1246 0.1234 'International Tables Vol C Tables 4.2.6.8 and 6.1.1.4'
Cl Cl 0.1484 0.1585 'International Tables Vol C Tables 4.2.6.8 and 6.1.1.4'

loop_
_geom_angle_atom_site_label_1
_geom_angle_atom_site_label_2
_geom_angle_atom_site_label_3
_geom_angle
O1 S1 C4 106.40(16)
O1 S1 C7 105.13(16)
C4 S1 C7 98.16(16)
C8 O2 H2 109.5
F1 C1 C6 118.7(4)
F1 C1 C2 118.9(4)
C6 C1 C2 122.4(4)
C1 C2 C3 119.0(4)
C1 C2 H2A 120.5
C3 C2 H2A 120.5
C4 C3 C2 119.5(4)
C4 C3 H3 120.3
C2 C3 H3 120.3
C3 C4 C5 120.9(3)
C3 C4 S1 119.8(3)
C5 C4 S1 119.1(3)
C6 C5 C4 119.3(4)
C6 C5 H5 120.3
C4 C5 H5 120.3
C1 C6 C5 118.9(4)
C1 C6 H6 120.6
C5 C6 H6 120.6
C8 C7 S1 108.9(2)
C8 C7 H7A 109.9
S1 C7 H7A 109.9
C8 C7 H7B 109.9
S1 C7 H7B 109.9
H7A C7 H7B 108.3
O2 C8 C9 111.8(3)
O2 C8 C7 107.8(3)
C9 C8 C7 110.0(3)
O2 C8 H8 109.0
C9 C8 H8 109.0
C7 C8 H8 109.0
C8 C9 Cl1 110.9(3)
C8 C9 H9A 109.4
Cl1 C9 H9A 109.4
C8 C9 H9B 109.4
Cl1 C9 H9B 109.4
H9A C9 H9B 108.0

loop_
_geom_bond_atom_site_label_1
_geom_bond_atom_site_label_2
_geom_bond_distance
Cl1 C9 1.790(4)
S1 O1 1.501(3)
S1 C4 1.792(3)
S1 C7 1.808(4)
F1 C1 1.350(4)
O2 C8 1.412(4)
O2 H2 0.8200
C1 C6 1.360(6)
C1 C2 1.360(6)
C2 C3 1.376(5)
C2 H2A 0.9300
C3 C4 1.366(5)
C3 H3 0.9300
C4 C5 1.381(5)
C5 C6 1.374(5)
C5 H5 0.9300
C6 H6 0.9300
C7 C8 1.514(5)
C7 H7A 0.9700
C7 H7B 0.9700
C8 C9 1.502(5)
C8 H8 0.9800
C9 H9A 0.9700
C9 H9B 0.9700

loop_
_geom_hbond_atom_site_label_D
_geom_hbond_atom_site_label_H
_geom_hbond_atom_site_label_A
_geom_hbond_distance_DH
_geom_hbond_distance_HA
_geom_hbond_distance_DA
_geom_hbond_angle_DHA
_geom_hbond_site_symmetry_A
O2 H2 O1 0.82 1.91 2.716(3) 168.8 2

loop_
_geom_torsion_atom_site_label_1
_geom_torsion_atom_site_label_2
_geom_torsion_atom_site_label_3
_geom_torsion_atom_site_label_4
_geom_torsion
F1 C1 C2 C3 179.7(3)
C6 C1 C2 C3 -0.2(6)
C1 C2 C3 C4 0.1(6)
C2 C3 C4 C5 -0.9(6)
C2 C3 C4 S1 -176.5(3)
O1 S1 C4 C3 9.6(4)
C7 S1 C4 C3 -98.9(3)
O1 S1 C4 C5 -166.0(3)
C7 S1 C4 C5 85.5(3)
C3 C4 C5 C6 1.8(6)
S1 C4 C5 C6 177.4(3)
F1 C1 C6 C5 -178.8(4)
C2 C1 C6 C5 1.1(7)
C4 C5 C6 C1 -1.8(6)
O1 S1 C7 C8 69.0(3)
C4 S1 C7 C8 178.6(2)
S1 C7 C8 O2 65.9(3)
S1 C7 C8 C9 -171.9(2)
O2 C8 C9 Cl1 -62.9(3)
C7 C8 C9 Cl1 177.3(2)
